data_7038336
loop_
_publ_author_name
'Feng, Chao'
'Ma, Yu-Heng'
'Zhang, Duo'
'Li, Xue-Jing'
'Zhao, Hong'

_publ_section_title
;
 Highly efficient electrochemiluminescence based on pyrazolecarboxylic
 metal organic framework.
;
_journal_issue 12
_journal_name_full 'Dalton transactions (Cambridge, England : 2003)'
_journal_page_first 5081
_journal_page_last 5091
_journal_paper_doi 10.1039/c5dt04740d
_journal_volume 45
_journal_year 2016
_chemical_formula_sum 'C6 H12 N2 Ni O8'
_chemical_formula_weight 298.89
_space_group_IT_number 14
_symmetry_cell_setting monoclinic
_symmetry_space_group_name_Hall '-P 2ybc'
_symmetry_space_group_name_H-M 'P 1 21/c 1'
_atom_sites_solution_hydrogens geom
_atom_sites_solution_primary direct
_atom_sites_solution_secondary difmap
_audit_creation_method SHELXL-97
_audit_update_record
;
2014-11-02 deposited with the CCDC.
2016-02-05 downloaded from the CCDC.
;
_cell_angle_alpha 90.00
_cell_angle_beta 98.091(6)
_cell_angle_gamma 90.00
_cell_formula_units_Z 4
_cell_length_a 12.5491(8)
_cell_length_b 7.1794(5)
_cell_length_c 11.6227(6)
_cell_measurement_temperature 293(2)
_cell_volume 1036.72(11)
_computing_structure_refinement 'SHELXL-97 (Sheldrick, 1997)'
_computing_structure_solution 'SHELXS-97 (Sheldrick, 1990)'
_diffrn_ambient_temperature 293(2)
_diffrn_measured_fraction_theta_full 0.999
_diffrn_measured_fraction_theta_max 0.999
_diffrn_radiation_monochromator graphite
_diffrn_radiation_source 'fine-focus sealed tube'
_diffrn_radiation_type MoK\a
_diffrn_radiation_wavelength 0.71073
_diffrn_reflns_av_R_equivalents 0.0535
_diffrn_reflns_av_sigmaI/netI 0.0719
_diffrn_reflns_limit_h_max 14
_diffrn_reflns_limit_h_min -9
_diffrn_reflns_limit_k_max 7
_diffrn_reflns_limit_k_min -8
_diffrn_reflns_limit_l_max 13
_diffrn_reflns_limit_l_min -13
_diffrn_reflns_number 3718
_diffrn_reflns_theta_full 25.00
_diffrn_reflns_theta_max 25.00
_diffrn_reflns_theta_min 3.28
_exptl_absorpt_coefficient_mu 1.908
_exptl_crystal_colour green
_exptl_crystal_density_diffrn 1.915
_exptl_crystal_density_method 'not measured'
_exptl_crystal_description block
_exptl_crystal_F_000 616
_exptl_crystal_size_max 0.22
_exptl_crystal_size_mid 0.22
_exptl_crystal_size_min 0.20
_refine_diff_density_max 0.987
_refine_diff_density_min -1.147
_refine_diff_density_rms 0.132
_refine_ls_extinction_method none
_refine_ls_goodness_of_fit_ref 1.018
_refine_ls_hydrogen_treatment mixed
_refine_ls_matrix_type full
_refine_ls_number_parameters 154
_refine_ls_number_reflns 1821
_refine_ls_number_restraints 8
_refine_ls_restrained_S_all 1.017
_refine_ls_R_factor_all 0.0711
_refine_ls_R_factor_gt 0.0607
_refine_ls_shift/su_max 0.001
_refine_ls_shift/su_mean 0.000
_refine_ls_structure_factor_coef Fsqd
_refine_ls_weighting_details 'calc w=1/[\s^2^(Fo^2^)+(0.0923P)^2^+0.0000P] where P=(Fo^2^+2Fc^2^)/3'
_refine_ls_weighting_scheme calc
_refine_ls_wR_factor_gt 0.1528
_refine_ls_wR_factor_ref 0.1646
_reflns_number_gt 1440
_reflns_number_total 1821
_reflns_threshold_expression >2sigma(I)
_cod_data_source_file c5dt04740d2.cif
_cod_data_source_block ni
_cod_depositor_comments 'Adding full bibliography for 7038333--7038338.cif.'
_cod_original_sg_symbol_H-M 'P 21/c'
_cod_database_code 7038336

loop_
_symmetry_equiv_pos_as_xyz
'x, y, z'
'-x, y+1/2, -z+1/2'
'-x, -y, -z'
'x, -y-1/2, z-1/2'

loop_
_atom_site_label
_atom_site_type_symbol
_atom_site_fract_x
_atom_site_fract_y
_atom_site_fract_z
_atom_site_U_iso_or_equiv
_atom_site_adp_type
_atom_site_occupancy
_atom_site_symmetry_multiplicity
_atom_site_calc_flag
_atom_site_refinement_flags
C1 C 0.8626(4) -0.0205(7) 0.7050(4) 0.0323(11) Uani 1 1 d .
C2 C 0.9463(4) -0.1446(8) 0.6933(4) 0.0390(12) Uani 1 1 d .
H2 H 0.9970 -0.1925 0.7519 0.047 Uiso 1 1 calc R
C3 C 0.9370(4) -0.1803(7) 0.5757(4) 0.0386(13) Uani 1 1 d .
H3 H 0.9814 -0.2577 0.5392 0.046 Uiso 1 1 calc R
C4 C 0.8112(4) -0.0725(8) 0.3988(3) 0.0351(12) Uani 1 1 d .
H4A H 0.8646 -0.1256 0.3558 0.042 Uiso 1 1 calc R
H4B H 0.8032 0.0578 0.3773 0.042 Uiso 1 1 calc R
C5 C 0.7034(4) -0.1711(6) 0.3606(4) 0.0337(12) Uani 1 1 d .
C6 C 0.8195(4) 0.0562(6) 0.8088(4) 0.0302(11) Uani 1 1 d .
N1 N 0.8522(3) -0.0833(6) 0.5231(3) 0.0342(10) Uani 1 1 d .
N2 N 0.8065(3) 0.0174(6) 0.6012(3) 0.0319(10) Uani 1 1 d .
Ni1 Ni 0.67582(5) 0.19056(8) 0.61421(5) 0.0311(3) Uani 1 1 d .
O1 O 0.6523(3) -0.2411(6) 0.4339(3) 0.0432(9) Uani 1 1 d .
O2 O 0.6781(3) -0.1733(5) 0.2522(3) 0.0430(10) Uani 1 1 d .
O3 O 0.8663(3) 0.0209(5) 0.9077(2) 0.0414(9) Uani 1 1 d .
O4 O 0.7340(3) 0.1514(5) 0.7851(3) 0.0365(8) Uani 1 1 d .
O5 O 0.5826(3) -0.0553(4) 0.6134(2) 0.0356(8) Uani 1 1 d D
H5A H 0.6108 -0.1009 0.5591 0.053 Uiso 1 1 d RD
H5B H 0.6063 -0.1244 0.6679 0.053 Uiso 1 1 d RD
O6 O 0.5512(3) 0.3438(5) 0.6662(3) 0.0447(9) Uani 1 1 d D
H6A H 0.5839 0.4456 0.6621 0.067 Uiso 1 1 d RD
H6B H 0.4875 0.3288 0.6323 0.067 Uiso 1 1 d RD
O7 O 0.7727(3) 0.4210(5) 0.6096(3) 0.0409(9) Uani 1 1 d D
H7A H 0.7536 0.5145 0.6445 0.061 Uiso 1 1 d RD
H7B H 0.7902 0.4496 0.5450 0.061 Uiso 1 1 d RD
O8 O 0.6169(3) 0.2221(6) 0.4441(3) 0.0486(11) Uani 1 1 d D
H8A H 0.6479 0.2944 0.4028 0.073 Uiso 1 1 d RD
H8B H 0.5590 0.1624 0.4233 0.073 Uiso 1 1 d RD

loop_
_atom_site_aniso_label
_atom_site_aniso_U_11
_atom_site_aniso_U_22
_atom_site_aniso_U_33
_atom_site_aniso_U_23
_atom_site_aniso_U_13
_atom_site_aniso_U_12
C1 0.032(2) 0.046(3) 0.021(2) 0.003(2) 0.0109(19) -0.007(2)
C2 0.038(3) 0.049(3) 0.030(3) 0.002(2) 0.005(2) 0.002(3)
C3 0.037(3) 0.046(3) 0.034(3) -0.002(2) 0.013(2) 0.006(2)
C4 0.037(3) 0.050(3) 0.022(2) -0.009(2) 0.0162(19) -0.004(2)
C5 0.038(3) 0.036(3) 0.028(3) -0.004(2) 0.008(2) 0.003(2)
C6 0.038(3) 0.030(3) 0.025(2) 0.0032(19) 0.0109(19) -0.005(2)
N1 0.034(2) 0.044(3) 0.0269(19) -0.0006(19) 0.0122(16) -0.0015(19)
N2 0.032(2) 0.041(2) 0.0254(19) -0.0037(18) 0.0126(16) 0.0034(19)
Ni1 0.0342(4) 0.0422(6) 0.0193(4) -0.0007(2) 0.0119(3) 0.0001(2)
O1 0.041(2) 0.065(2) 0.0279(19) -0.0074(18) 0.0182(15) -0.0111(19)
O2 0.052(2) 0.052(2) 0.0254(19) -0.0005(15) 0.0081(17) -0.0077(18)
O3 0.043(2) 0.058(2) 0.0239(17) -0.0009(16) 0.0071(14) 0.0022(18)
O4 0.040(2) 0.053(2) 0.0198(16) 0.0003(15) 0.0136(14) 0.0058(17)
O5 0.0399(19) 0.045(2) 0.0240(15) -0.0004(14) 0.0125(13) -0.0008(16)
O6 0.0359(19) 0.057(2) 0.043(2) -0.0106(18) 0.0112(16) 0.0011(18)
O7 0.051(2) 0.043(2) 0.0328(17) -0.0002(16) 0.0198(15) -0.0081(17)
O8 0.042(2) 0.082(3) 0.0224(18) 0.0062(18) 0.0075(15) -0.018(2)

loop_
_atom_type_symbol
_atom_type_description
_atom_type_scat_dispersion_real
_atom_type_scat_dispersion_imag
_atom_type_scat_source
C C 0.0033 0.0016 'International Tables Vol C Tables 4.2.6.8 and 6.1.1.4'
H H 0.0000 0.0000 'International Tables Vol C Tables 4.2.6.8 and 6.1.1.4'
N N 0.0061 0.0033 'International Tables Vol C Tables 4.2.6.8 and 6.1.1.4'
O O 0.0106 0.0060 'International Tables Vol C Tables 4.2.6.8 and 6.1.1.4'
Ni Ni 0.3393 1.1124 'International Tables Vol C Tables 4.2.6.8 and 6.1.1.4'

loop_
_geom_angle_atom_site_label_1
_geom_angle_atom_site_label_2
_geom_angle_atom_site_label_3
_geom_angle
N2 C1 C2 110.5(4)
N2 C1 C6 116.7(4)
C2 C1 C6 132.5(4)
C3 C2 C1 104.8(4)
C3 C2 H2 127.6
C1 C2 H2 127.6
N1 C3 C2 107.7(5)
N1 C3 H3 126.1
C2 C3 H3 126.1
N1 C4 C5 115.7(4)
N1 C4 H4A 108.4
C5 C4 H4A 108.4
N1 C4 H4B 108.4
C5 C4 H4B 108.4
H4A C4 H4B 107.4
O1 C5 O2 127.0(5)
O1 C5 C4 120.4(4)
O2 C5 C4 112.6(4)
O3 C6 O4 125.9(4)
O3 C6 C1 119.6(4)
O4 C6 C1 114.5(4)
C3 N1 N2 110.9(4)
C3 N1 C4 128.4(4)
N2 N1 C4 120.7(4)
C1 N2 N1 106.1(4)
C1 N2 Ni1 112.1(3)
N1 N2 Ni1 141.5(3)
O8 Ni1 O4 178.46(15)
O8 Ni1 O7 91.18(14)
O4 Ni1 O7 90.24(13)
O8 Ni1 O6 92.19(15)
O4 Ni1 O6 88.32(14)
O7 Ni1 O6 93.08(14)
O8 Ni1 N2 100.33(15)
O4 Ni1 N2 79.07(14)
O7 Ni1 N2 90.23(15)
O6 Ni1 N2 166.98(14)
O8 Ni1 O5 87.91(13)
O4 Ni1 O5 90.64(13)
O7 Ni1 O5 176.58(13)
O6 Ni1 O5 90.25(13)
N2 Ni1 O5 86.70(14)
C6 O4 Ni1 117.5(3)
Ni1 O5 H5A 92.1
Ni1 O5 H5B 111.0
H5A O5 H5B 101.5
Ni1 O6 H6A 92.9
Ni1 O6 H6B 120.0
H6A O6 H6B 121.3
Ni1 O7 H7A 115.0
Ni1 O7 H7B 116.8
H7A O7 H7B 111.5
Ni1 O8 H8A 119.6
Ni1 O8 H8B 113.7
H8A O8 H8B 126.6

loop_
_geom_bond_atom_site_label_1
_geom_bond_atom_site_label_2
_geom_bond_distance
C1 N2 1.336(5)
C1 C2 1.398(7)
C1 C6 1.495(6)
C2 C3 1.380(7)
C2 H2 0.9300
C3 N1 1.344(6)
C3 H3 0.9300
C4 N1 1.466(5)
C4 C5 1.536(7)
C4 H4A 0.9700
C4 H4B 0.9700
C5 O1 1.242(6)
C5 O2 1.255(6)
C6 O3 1.242(5)
C6 O4 1.269(6)
N1 N2 1.350(5)
N2 Ni1 2.080(4)
Ni1 O8 2.024(3)
Ni1 O4 2.037(3)
Ni1 O7 2.058(3)
Ni1 O6 2.070(4)
Ni1 O5 2.117(3)
O5 H5A 0.8338
O5 H5B 0.8256
O6 H6A 0.8433
O6 H6B 0.8463
O7 H7A 0.8362
O7 H7B 0.8375
O8 H8A 0.8394
O8 H8B 0.8492

loop_
_geom_hbond_atom_site_label_D
_geom_hbond_atom_site_label_H
_geom_hbond_atom_site_label_A
_geom_hbond_distance_DH
_geom_hbond_distance_HA
_geom_hbond_distance_DA
_geom_hbond_angle_DHA
_geom_hbond_site_symmetry_A
O5 H5B O2 0.83 1.91 2.700(5) 160.9 4_556
O6 H6A O2 0.84 2.19 2.947(5) 148.5 4_566
O6 H6B O1 0.85 1.92 2.753(5) 167.8 3_656
O7 H7A O2 0.84 2.02 2.826(5) 160.4 4_566
O7 H7B O3 0.84 1.98 2.800(4) 164.8 4_565
O8 H8A O4 0.84 1.90 2.677(5) 153.6 4_565
O8 H8B O5 0.85 1.93 2.770(5) 171.7 3_656

loop_
_geom_torsion_atom_site_label_1
_geom_torsion_atom_site_label_2
_geom_torsion_atom_site_label_3
_geom_torsion_atom_site_label_4
_geom_torsion
N2 C1 C2 C3 -0.3(6)
C6 C1 C2 C3 172.0(5)
C1 C2 C3 N1 -0.5(6)
N1 C4 C5 O1 5.5(7)
N1 C4 C5 O2 -173.1(4)
N2 C1 C6 O3 177.8(4)
C2 C1 C6 O3 5.9(8)
N2 C1 C6 O4 -0.7(6)
C2 C1 C6 O4 -172.6(5)
C2 C3 N1 N2 1.1(6)
C2 C3 N1 C4 178.7(4)
C5 C4 N1 C3 109.1(5)
C5 C4 N1 N2 -73.4(6)
C2 C1 N2 N1 0.9(5)
C6 C1 N2 N1 -172.7(4)
C2 C1 N2 Ni1 176.9(3)
C6 C1 N2 Ni1 3.3(5)
C3 N1 N2 C1 -1.2(5)
C4 N1 N2 C1 -179.1(4)
C3 N1 N2 Ni1 -175.3(4)
C4 N1 N2 Ni1 6.9(7)
C1 N2 Ni1 O8 178.0(3)
N1 N2 Ni1 O8 -8.1(5)
C1 N2 Ni1 O4 -3.4(3)
N1 N2 Ni1 O4 170.4(5)
C1 N2 Ni1 O7 86.8(3)
N1 N2 Ni1 O7 -99.4(5)
C1 N2 Ni1 O6 -18.1(9)
N1 N2 Ni1 O6 155.8(6)
C1 N2 Ni1 O5 -94.7(3)
N1 N2 Ni1 O5 79.1(5)
O3 C6 O4 Ni1 179.1(4)
C1 C6 O4 Ni1 -2.4(5)
O8 Ni1 O4 C6 71(5)
O7 Ni1 O4 C6 -86.9(3)
O6 Ni1 O4 C6 -180.0(3)
N2 Ni1 O4 C6 3.3(3)
O5 Ni1 O4 C6 89.8(3)
